data_7233024
loop_
_publ_author_name
'Hossain, Md. Monir'
'Akter, Nahid'
'Ghosh, Shishir'
'Nesterov, Vladimir N.'
'Richmond, Michael G.'
'Hogarth, Graeme'
'Kabir, Shariff E.'

_publ_section_title
;
 New molecular architectures containing low-valent cluster centres with
 di- and trimetalated 2-vinylpyrazine ligands: synthesis and molecular
 structures of Ru5(CO)15(\m5-C4H2N2CH&#xE001;CH)(\m-H)2 and
 Ru8(CO)24(\m7-C4H2N2CH&#xE001;C)(\m-H)3
;
_journal_issue 36
_journal_name_full 'RSC Advances'
_journal_page_first 21025
_journal_paper_doi 10.1039/C9RA03841H
_journal_volume 9
_journal_year 2019
_chemical_formula_moiety 'C21 H6 N2 O15 Ru5'
_chemical_formula_sum 'C21 H6 N2 O15 Ru5'
_chemical_formula_weight 1031.63
_space_group_crystal_system triclinic
_space_group_IT_number 2
_space_group_name_Hall '-P 1'
_space_group_name_H-M_alt 'P -1'
_symmetry_space_group_name_Hall '-P 1'
_symmetry_space_group_name_H-M 'P -1'
_atom_sites_solution_hydrogens mixed
_atom_sites_solution_primary direct
_audit_creation_date 2018-04-13
_audit_creation_method
;
Olex2 1.2
(compiled 2017.08.10 svn.r3458 for OlexSys, GUI svn.r5381)
;
_audit_update_record
;
2018-11-08 deposited with the CCDC.    2019-06-19 downloaded from the CCDC.
;
_cell_angle_alpha 75.588(2)
_cell_angle_beta 79.665(2)
_cell_angle_gamma 77.224(2)
_cell_formula_units_Z 4
_cell_length_a 9.2594(5)
_cell_length_b 14.0086(8)
_cell_length_c 23.9807(14)
_cell_measurement_reflns_used 8324
_cell_measurement_temperature 150(2)
_cell_measurement_theta_max 28.36
_cell_measurement_theta_min 2.27
_cell_volume 2912.5(3)
_computing_molecular_graphics 'Olex2 (Dolomanov et al., 2009)'
_computing_publication_material 'Olex2 (Dolomanov et al., 2009)'
_computing_structure_refinement 'XL (Sheldrick, 2008)'
_computing_structure_solution 'SIR2004 (Burla et al., 2007)'
_diffrn_ambient_temperature 150.01
_diffrn_measured_fraction_theta_full 0.999
_diffrn_measured_fraction_theta_max 0.996
_diffrn_radiation_type MoK\a
_diffrn_radiation_wavelength 0.71073
_diffrn_reflns_av_R_equivalents 0.0259
_diffrn_reflns_av_unetI/netI 0.0118
_diffrn_reflns_Laue_measured_fraction_full 0.999
_diffrn_reflns_Laue_measured_fraction_max 0.996
_diffrn_reflns_limit_h_max 12
_diffrn_reflns_limit_h_min -12
_diffrn_reflns_limit_k_max 18
_diffrn_reflns_limit_k_min -18
_diffrn_reflns_limit_l_max 31
_diffrn_reflns_limit_l_min -31
_diffrn_reflns_number 151823
_diffrn_reflns_point_group_measured_fraction_full 0.999
_diffrn_reflns_point_group_measured_fraction_max 0.996
_diffrn_reflns_theta_full 25.242
_diffrn_reflns_theta_max 28.361
_diffrn_reflns_theta_min 2.275
_exptl_absorpt_coefficient_mu 2.606
_exptl_absorpt_correction_T_max 0.7457
_exptl_absorpt_correction_T_min 0.5216
_exptl_absorpt_correction_type multi-scan
_exptl_absorpt_process_details
;
SADABS-2014/5 (Bruker,2014/5) was used for absorption correction.
wR2(int) was 0.0973 before and 0.0436 after correction.
The Ratio of minimum to maximum transmission is 0.6995.
The \l/2 correction factor is Not present.
;
_exptl_crystal_colour orange
_exptl_crystal_colour_primary orange
_exptl_crystal_density_diffrn 2.353
_exptl_crystal_description needle
_exptl_crystal_F_000 1944
_exptl_crystal_size_max 0.4
_exptl_crystal_size_mid 0.08
_exptl_crystal_size_min 0.08
_exptl_transmission_factor_max 0.7457
_exptl_transmission_factor_min 0.5216
_refine_diff_density_max 0.626
_refine_diff_density_min -0.367
_refine_diff_density_rms 0.070
_refine_ls_extinction_coef 0.00129(3)
_refine_ls_extinction_expression Fc^*^=kFc[1+0.001xFc^2^\l^3^/sin(2\q)]^-1/4^
_refine_ls_extinction_method 'SHELXL-2018/1 (Sheldrick 2018)'
_refine_ls_goodness_of_fit_ref 1.112
_refine_ls_hydrogen_treatment mixed
_refine_ls_matrix_type full
_refine_ls_number_parameters 792
_refine_ls_number_reflns 14508
_refine_ls_number_restraints 0
_refine_ls_restrained_S_all 1.112
_refine_ls_R_factor_all 0.0163
_refine_ls_R_factor_gt 0.0140
_refine_ls_shift/su_max 0.003
_refine_ls_shift/su_mean 0.000
_refine_ls_structure_factor_coef Fsqd
_refine_ls_weighting_details 'w=1/[\s^2^(Fo^2^)+(0.0107P)^2^+1.6791P] where P=(Fo^2^+2Fc^2^)/3'
_refine_ls_weighting_scheme calc
_refine_ls_wR_factor_gt 0.0298
_refine_ls_wR_factor_ref 0.0305
_reflns_Friedel_coverage 0.000
_reflns_number_gt 13586
_reflns_number_total 14508
_reflns_threshold_expression 'I > 2\s(I)'
_cod_data_source_file c9ra03841h2.cif
_cod_data_source_block ap3ol
_cod_database_code 7233024
_shelx_shelxl_version_number 2018/1
_shelx_space_group_comment
;
The symmetry employed for this shelxl refinement is uniquely defined
by the following loop, which should always be used as a source of
symmetry information in preference to the above space-group names.
They are only intended as comments.
;
_shelx_estimated_absorpt_t_max 0.819
_shelx_estimated_absorpt_t_min 0.422
_olex2_refinement_description
;
1. Fixed Uiso
 At 1.2 times of:
  All C(H) groups
2.a Ternary CH refined with riding coordinates:
 C16(H16), C17(H17), C37(H37), C38(H38)
2.b Aromatic/amide H refined with riding coordinates:
 C19(H19), C21(H21), C40(H40), C42(H42)
;
_olex2_submission_special_instructions 'No special instructions were received'

loop_
_space_group_symop_operation_xyz
'x, y, z'
'-x, -y, -z'

loop_
_atom_site_label
_atom_site_type_symbol
_atom_site_fract_x
_atom_site_fract_y
_atom_site_fract_z
_atom_site_U_iso_or_equiv
_atom_site_adp_type
_atom_site_occupancy
_atom_site_site_symmetry_order
_atom_site_calc_flag
_atom_site_refinement_flags_posn
Ru1 Ru 0.80728(2) 0.32884(2) 0.58775(2) 0.01557(3) Uani 1 1 d .
O1 O 1.10254(15) 0.39223(11) 0.53201(6) 0.0381(3) Uani 1 1 d .
N1 N 0.83393(14) 0.25398(9) 0.42421(5) 0.0152(2) Uani 1 1 d .
C1 C 0.99361(19) 0.36843(13) 0.55319(7) 0.0233(3) Uani 1 1 d .
Ru2 Ru 0.91471(2) 0.12374(2) 0.59734(2) 0.01434(3) Uani 1 1 d .
N2 N 0.66613(14) 0.21162(9) 0.53318(5) 0.0157(2) Uani 1 1 d .
C2 C 0.69906(18) 0.44432(13) 0.54053(7) 0.0219(3) Uani 1 1 d .
O2 O 0.63864(14) 0.51312(10) 0.51249(6) 0.0323(3) Uani 1 1 d .
O3 O 0.76330(18) 0.41254(12) 0.69862(6) 0.0432(4) Uani 1 1 d .
Ru3 Ru 0.60837(2) 0.18242(2) 0.62311(2) 0.01425(3) Uani 1 1 d .
C3 C 0.7848(2) 0.38403(13) 0.65736(8) 0.0258(4) Uani 1 1 d .
Ru4 Ru 0.89012(2) 0.30825(2) 0.33414(2) 0.01489(3) Uani 1 1 d .
C4 C 1.12181(19) 0.12125(13) 0.56602(7) 0.0239(3) Uani 1 1 d .
O4 O 1.24450(15) 0.11779(12) 0.54870(7) 0.0421(4) Uani 1 1 d .
O5 O 0.88053(16) -0.04960(10) 0.54904(6) 0.0330(3) Uani 1 1 d .
Ru5 Ru 0.58480(2) 0.33621(2) 0.35773(2) 0.01688(3) Uani 1 1 d .
C5 C 0.89366(18) 0.01506(12) 0.56741(7) 0.0207(3) Uani 1 1 d .
O6 O 0.97834(15) -0.01305(10) 0.71536(5) 0.0329(3) Uani 1 1 d .
C6 C 0.95436(18) 0.03928(12) 0.67254(7) 0.0206(3) Uani 1 1 d .
C7 C 0.39439(19) 0.23971(12) 0.62817(7) 0.0228(3) Uani 1 1 d .
O7 O 0.27013(15) 0.26637(11) 0.63436(7) 0.0405(3) Uani 1 1 d .
C8 C 0.6153(2) 0.16323(13) 0.70389(7) 0.0236(3) Uani 1 1 d .
O8 O 0.62400(19) 0.15769(12) 0.75116(6) 0.0423(4) Uani 1 1 d .
O9 O 0.56127(15) -0.02767(9) 0.62879(6) 0.0312(3) Uani 1 1 d .
C9 C 0.58284(18) 0.04915(12) 0.62772(7) 0.0195(3) Uani 1 1 d .
C10 C 0.94245(19) 0.42816(13) 0.34682(7) 0.0228(3) Uani 1 1 d .
O10 O 0.96610(17) 0.49809(11) 0.35584(7) 0.0446(4) Uani 1 1 d .
O11 O 0.89674(16) 0.38137(11) 0.20417(5) 0.0337(3) Uani 1 1 d .
C11 C 0.89622(18) 0.35548(13) 0.25300(7) 0.0218(3) Uani 1 1 d .
O12 O 1.20880(17) 0.19111(13) 0.32089(8) 0.0518(4) Uani 1 1 d .
C12 C 1.0900(2) 0.23297(14) 0.32671(8) 0.0271(4) Uani 1 1 d .
O13 O 0.61507(16) 0.53203(10) 0.38416(7) 0.0387(3) Uani 1 1 d .
C13 C 0.60388(18) 0.45874(13) 0.37443(8) 0.0234(3) Uani 1 1 d .
O14 O 0.52366(17) 0.43529(12) 0.23379(6) 0.0418(4) Uani 1 1 d .
C14 C 0.5429(2) 0.39754(14) 0.28009(8) 0.0265(4) Uani 1 1 d .
O15 O 0.25817(16) 0.33000(14) 0.40799(7) 0.0499(4) Uani 1 1 d .
C15 C 0.3798(2) 0.33029(15) 0.38880(8) 0.0298(4) Uani 1 1 d .
C16 C 0.75643(19) 0.20920(12) 0.33229(7) 0.0207(3) Uani 1 1 d .
H16 H 0.756273 0.183032 0.297131 0.025 Uiso 1 1 calc R
C17 C 0.67517(19) 0.17663(12) 0.38590(7) 0.0206(3) Uani 1 1 d .
H17 H 0.614112 0.123044 0.393321 0.025 Uiso 1 1 calc R
C18 C 0.68934(17) 0.22714(11) 0.43022(7) 0.0170(3) Uani 1 1 d .
C19 C 0.61112(17) 0.20697(11) 0.48865(7) 0.0176(3) Uani 1 1 d .
H19 H 0.515206 0.189604 0.494253 0.021 Uiso 1 1 calc R
C20 C 0.81376(16) 0.23310(11) 0.52922(6) 0.0154(3) Uani 1 1 d .
C21 C 0.88748(16) 0.25611(11) 0.46993(6) 0.0155(3) Uani 1 1 d .
H21 H 0.982893 0.274209 0.464360 0.019 Uiso 1 1 calc R
N3 N 0.86113(13) 0.29112(9) -0.01370(5) 0.0130(2) Uani 1 1 d .
N4 N 0.60578(13) 0.23667(9) 0.05705(5) 0.0130(2) Uani 1 1 d .
Ru6 Ru 0.81133(2) 0.22088(2) -0.11443(2) 0.01494(3) Uani 1 1 d .
Ru7 Ru 0.71717(2) 0.42140(2) -0.10764(2) 0.01345(3) Uani 1 1 d .
Ru8 Ru 1.00830(2) 0.33633(2) -0.08718(2) 0.01308(3) Uani 1 1 d .
Ru9 Ru 0.75396(2) 0.10703(2) 0.15367(2) 0.01518(3) Uani 1 1 d .
Ru10 Ru 0.46664(2) 0.16467(2) 0.12721(2) 0.01326(3) Uani 1 1 d .
O16 O 0.96710(17) 0.17221(12) -0.23182(6) 0.0421(4) Uani 1 1 d .
O17 O 0.50280(14) 0.20118(11) -0.13222(6) 0.0332(3) Uani 1 1 d .
O18 O 0.88599(15) 0.01075(10) -0.03955(6) 0.0322(3) Uani 1 1 d .
O19 O 0.38419(14) 0.44634(11) -0.11511(6) 0.0347(3) Uani 1 1 d .
O20 O 0.79092(16) 0.58172(11) -0.21636(6) 0.0374(3) Uani 1 1 d .
O21 O 0.66393(15) 0.54910(10) -0.01778(6) 0.0315(3) Uani 1 1 d .
O22 O 1.16000(18) 0.39266(12) -0.21097(6) 0.0453(4) Uani 1 1 d .
C22 C 0.90726(19) 0.18877(13) -0.18921(8) 0.0249(3) Uani 1 1 d .
C23 C 0.61701(19) 0.20637(13) -0.12462(7) 0.0214(3) Uani 1 1 d .
O23 O 1.04777(14) 0.53135(9) -0.06346(6) 0.0261(3) Uani 1 1 d .
O24 O 1.27870(14) 0.21612(10) -0.02676(6) 0.0315(3) Uani 1 1 d .
C24 C 0.85807(18) 0.08844(13) -0.06720(7) 0.0216(3) Uani 1 1 d .
C25 C 0.50776(18) 0.43764(12) -0.11297(7) 0.0203(3) Uani 1 1 d .
O25 O 0.69857(16) -0.02557(12) 0.27455(6) 0.0440(4) Uani 1 1 d .
O26 O 0.76760(15) -0.05647(10) 0.08836(7) 0.0381(3) Uani 1 1 d .
C26 C 0.76313(18) 0.52311(13) -0.17634(7) 0.0217(3) Uani 1 1 d .
O27 O 1.09009(14) 0.08041(11) 0.15465(6) 0.0351(3) Uani 1 1 d .
C27 C 0.68530(17) 0.50339(12) -0.05257(7) 0.0194(3) Uani 1 1 d .
C28 C 1.10507(19) 0.37342(13) -0.16443(8) 0.0244(3) Uani 1 1 d .
O28 O 0.33681(15) 0.05561(11) 0.24387(6) 0.0345(3) Uani 1 1 d .
O29 O 0.42174(15) 0.01438(10) 0.05961(6) 0.0338(3) Uani 1 1 d .
C29 C 1.02644(17) 0.45976(12) -0.07144(7) 0.0175(3) Uani 1 1 d .
O30 O 0.16539(15) 0.30220(10) 0.11346(7) 0.0393(3) Uani 1 1 d .
C30 C 1.18304(17) 0.25710(12) -0.05194(7) 0.0188(3) Uani 1 1 d .
C31 C 0.72014(19) 0.02417(14) 0.22990(8) 0.0267(4) Uani 1 1 d .
C32 C 0.76057(18) 0.00493(12) 0.11273(8) 0.0231(3) Uani 1 1 d .
C33 C 0.96424(19) 0.09279(13) 0.15583(7) 0.0227(3) Uani 1 1 d .
C34 C 0.38328(18) 0.09500(12) 0.19925(7) 0.0207(3) Uani 1 1 d .
C35 C 0.43673(17) 0.07037(12) 0.08391(7) 0.0195(3) Uani 1 1 d .
C36 C 0.28046(18) 0.25342(12) 0.11654(7) 0.0222(3) Uani 1 1 d .
C37 C 0.57054(18) 0.23375(12) 0.17125(7) 0.0189(3) Uani 1 1 d .
H37 H 0.530766 0.245024 0.211165 0.023 Uiso 1 1 calc R
C38 C 0.69445(18) 0.27043(12) 0.13806(7) 0.0189(3) Uani 1 1 d .
H38 H 0.749964 0.312762 0.151151 0.023 Uiso 1 1 calc R
C39 C 0.73272(16) 0.24279(11) 0.08206(6) 0.0142(3) Uani 1 1 d .
C40 C 0.86033(16) 0.27177(11) 0.04152(6) 0.0145(3) Uani 1 1 d .
H40 H 0.946230 0.276569 0.056427 0.017 Uiso 1 1 calc R
C41 C 0.73450(16) 0.28894(11) -0.04028(6) 0.0133(3) Uani 1 1 d .
C42 C 0.60974(16) 0.25813(10) 0.00127(6) 0.0135(3) Uani 1 1 d .
H42 H 0.524045 0.253381 -0.013781 0.016 Uiso 1 1 calc R
H H 0.905(2) 0.2256(16) 0.6315(9) 0.036(6) Uiso 1 1 d .
HA H 0.772(2) 0.3435(16) -0.1585(10) 0.039(6) Uiso 1 1 d .
HB H 0.993(2) 0.2228(15) -0.1072(9) 0.031(5) Uiso 1 1 d .
HC H 0.630(2) 0.3071(17) 0.6181(10) 0.042(6) Uiso 1 1 d .

loop_
_atom_site_aniso_label
_atom_site_aniso_U_11
_atom_site_aniso_U_22
_atom_site_aniso_U_33
_atom_site_aniso_U_23
_atom_site_aniso_U_13
_atom_site_aniso_U_12
Ru1 0.01594(6) 0.01626(6) 0.01601(6) -0.00356(4) -0.00146(4) -0.00660(4)
O1 0.0250(7) 0.0483(9) 0.0424(8) -0.0046(7) 0.0010(6) -0.0201(6)
N1 0.0160(6) 0.0158(6) 0.0136(6) -0.0012(5) -0.0023(5) -0.0046(5)
C1 0.0247(8) 0.0236(8) 0.0238(8) -0.0042(7) -0.0054(7) -0.0086(7)
Ru2 0.01479(6) 0.01700(6) 0.01162(5) -0.00289(4) -0.00295(4) -0.00309(4)
N2 0.0157(6) 0.0166(6) 0.0148(6) -0.0007(5) -0.0024(5) -0.0060(5)
C2 0.0188(8) 0.0235(8) 0.0248(8) -0.0047(7) 0.0004(6) -0.0099(6)
O2 0.0252(7) 0.0283(7) 0.0390(8) 0.0056(6) -0.0078(6) -0.0072(5)
O3 0.0551(10) 0.0505(9) 0.0333(8) -0.0242(7) 0.0027(7) -0.0193(8)
Ru3 0.01456(6) 0.01592(6) 0.01256(6) -0.00175(4) -0.00077(4) -0.00579(4)
C3 0.0278(9) 0.0255(8) 0.0274(9) -0.0079(7) -0.0010(7) -0.0115(7)
Ru4 0.01604(6) 0.01748(6) 0.01151(5) -0.00282(4) -0.00185(4) -0.00422(4)
C4 0.0229(8) 0.0296(9) 0.0214(8) -0.0075(7) -0.0052(7) -0.0053(7)
O4 0.0209(7) 0.0619(10) 0.0482(9) -0.0216(8) 0.0032(6) -0.0129(6)
O5 0.0411(8) 0.0310(7) 0.0319(7) -0.0163(6) 0.0038(6) -0.0133(6)
Ru5 0.01572(6) 0.02174(6) 0.01373(6) -0.00176(5) -0.00490(4) -0.00462(5)
C5 0.0204(8) 0.0230(8) 0.0173(7) -0.0031(6) -0.0002(6) -0.0040(6)
O6 0.0361(7) 0.0388(7) 0.0198(6) 0.0036(5) -0.0104(5) -0.0045(6)
C6 0.0187(8) 0.0249(8) 0.0190(8) -0.0063(6) -0.0032(6) -0.0033(6)
C7 0.0232(8) 0.0206(8) 0.0250(8) -0.0025(6) -0.0032(7) -0.0075(6)
O7 0.0192(7) 0.0400(8) 0.0615(10) -0.0127(7) -0.0050(6) -0.0024(6)
C8 0.0279(9) 0.0238(8) 0.0203(8) -0.0056(6) 0.0002(7) -0.0087(7)
O8 0.0612(10) 0.0508(9) 0.0186(7) -0.0104(6) -0.0050(6) -0.0155(8)
O9 0.0322(7) 0.0218(6) 0.0428(8) -0.0063(6) -0.0061(6) -0.0116(5)
C9 0.0176(7) 0.0239(8) 0.0166(7) -0.0020(6) -0.0017(6) -0.0064(6)
C10 0.0202(8) 0.0273(9) 0.0211(8) -0.0035(7) -0.0014(6) -0.0077(7)
O10 0.0437(9) 0.0386(8) 0.0629(10) -0.0229(8) -0.0039(8) -0.0206(7)
O11 0.0386(8) 0.0499(8) 0.0158(6) -0.0020(6) -0.0051(5) -0.0198(6)
C11 0.0212(8) 0.0276(8) 0.0188(8) -0.0055(6) -0.0016(6) -0.0098(7)
O12 0.0330(8) 0.0574(10) 0.0550(10) -0.0171(8) -0.0047(7) 0.0170(7)
C12 0.0286(9) 0.0284(9) 0.0213(8) -0.0054(7) -0.0024(7) -0.0002(7)
O13 0.0358(8) 0.0261(7) 0.0544(9) -0.0173(7) 0.0041(7) -0.0047(6)
C13 0.0183(8) 0.0236(8) 0.0250(8) -0.0034(7) -0.0023(6) 0.0003(6)
O14 0.0442(9) 0.0545(9) 0.0223(7) 0.0033(6) -0.0158(6) -0.0041(7)
C14 0.0232(8) 0.0325(9) 0.0232(9) -0.0036(7) -0.0073(7) -0.0036(7)
O15 0.0222(7) 0.0831(12) 0.0466(9) -0.0140(9) -0.0006(6) -0.0180(8)
C15 0.0239(9) 0.0426(11) 0.0244(9) -0.0045(8) -0.0066(7) -0.0094(8)
C16 0.0263(8) 0.0200(8) 0.0186(8) -0.0064(6) -0.0064(6) -0.0052(6)
C17 0.0260(8) 0.0175(7) 0.0215(8) -0.0025(6) -0.0084(6) -0.0082(6)
C18 0.0180(7) 0.0189(7) 0.0154(7) 0.0000(6) -0.0057(6) -0.0075(6)
C19 0.0162(7) 0.0192(7) 0.0176(7) 0.0002(6) -0.0040(6) -0.0072(6)
C20 0.0147(7) 0.0179(7) 0.0146(7) -0.0018(6) -0.0037(5) -0.0055(6)
C21 0.0132(7) 0.0174(7) 0.0159(7) -0.0022(6) -0.0026(5) -0.0040(5)
N3 0.0111(6) 0.0127(6) 0.0154(6) -0.0013(5) -0.0025(5) -0.0040(4)
N4 0.0118(6) 0.0126(6) 0.0145(6) -0.0007(5) -0.0026(5) -0.0039(4)
Ru6 0.01387(6) 0.01785(6) 0.01493(6) -0.00524(4) -0.00199(4) -0.00481(4)
Ru7 0.01149(5) 0.01563(6) 0.01181(5) 0.00028(4) -0.00218(4) -0.00276(4)
Ru8 0.01040(5) 0.01495(5) 0.01384(6) -0.00199(4) -0.00098(4) -0.00404(4)
Ru9 0.01361(6) 0.01820(6) 0.01307(6) 0.00129(4) -0.00363(4) -0.00541(4)
Ru10 0.01143(5) 0.01429(5) 0.01318(5) -0.00080(4) -0.00071(4) -0.00375(4)
O16 0.0457(9) 0.0541(9) 0.0287(7) -0.0222(7) 0.0081(6) -0.0093(7)
O17 0.0226(6) 0.0519(9) 0.0323(7) -0.0154(6) -0.0046(5) -0.0137(6)
O18 0.0344(7) 0.0240(7) 0.0367(7) 0.0008(6) -0.0109(6) -0.0057(5)
O19 0.0176(6) 0.0500(8) 0.0332(7) 0.0011(6) -0.0072(5) -0.0075(6)
O20 0.0370(8) 0.0433(8) 0.0267(7) 0.0137(6) -0.0059(6) -0.0196(6)
O21 0.0369(7) 0.0297(7) 0.0292(7) -0.0138(6) 0.0003(6) -0.0042(6)
O22 0.0557(10) 0.0530(9) 0.0240(7) -0.0084(7) 0.0151(7) -0.0202(8)
C22 0.0236(8) 0.0280(9) 0.0263(9) -0.0101(7) -0.0031(7) -0.0067(7)
C23 0.0229(8) 0.0263(8) 0.0173(7) -0.0077(6) -0.0022(6) -0.0067(7)
O23 0.0295(7) 0.0188(6) 0.0322(7) -0.0063(5) -0.0068(5) -0.0060(5)
O24 0.0208(6) 0.0348(7) 0.0387(8) -0.0050(6) -0.0137(6) -0.0006(5)
C24 0.0180(8) 0.0256(8) 0.0248(8) -0.0101(7) -0.0031(6) -0.0062(6)
C25 0.0196(8) 0.0234(8) 0.0147(7) 0.0030(6) -0.0034(6) -0.0044(6)
O25 0.0350(8) 0.0531(9) 0.0292(7) 0.0176(7) -0.0012(6) -0.0101(7)
O26 0.0310(7) 0.0298(7) 0.0585(10) -0.0224(7) -0.0083(7) 0.0005(6)
C26 0.0175(7) 0.0264(8) 0.0207(8) -0.0005(7) -0.0049(6) -0.0066(6)
O27 0.0194(6) 0.0529(9) 0.0319(7) 0.0018(6) -0.0073(5) -0.0136(6)
C27 0.0167(7) 0.0177(7) 0.0204(8) 0.0014(6) -0.0021(6) -0.0026(6)
C28 0.0240(8) 0.0257(8) 0.0239(9) -0.0055(7) 0.0008(7) -0.0085(7)
O28 0.0345(7) 0.0418(8) 0.0216(6) 0.0053(6) 0.0028(5) -0.0147(6)
O29 0.0376(8) 0.0316(7) 0.0400(8) -0.0152(6) -0.0065(6) -0.0131(6)
C29 0.0146(7) 0.0202(7) 0.0157(7) -0.0006(6) -0.0013(6) -0.0034(6)
O30 0.0213(7) 0.0271(7) 0.0612(10) -0.0006(6) -0.0069(6) 0.0037(5)
C30 0.0149(7) 0.0203(7) 0.0225(8) -0.0063(6) -0.0003(6) -0.0058(6)
C31 0.0185(8) 0.0328(9) 0.0247(9) 0.0035(7) -0.0043(7) -0.0063(7)
C32 0.0160(7) 0.0207(8) 0.0303(9) -0.0007(7) -0.0053(6) -0.0022(6)
C33 0.0239(8) 0.0288(9) 0.0145(7) 0.0040(6) -0.0054(6) -0.0107(7)
C34 0.0169(7) 0.0229(8) 0.0216(8) -0.0029(6) -0.0023(6) -0.0049(6)
C35 0.0155(7) 0.0202(7) 0.0210(8) 0.0007(6) -0.0018(6) -0.0057(6)
C36 0.0206(8) 0.0186(8) 0.0254(8) -0.0003(6) -0.0013(6) -0.0056(6)
C37 0.0226(8) 0.0205(7) 0.0145(7) -0.0057(6) -0.0008(6) -0.0049(6)
C38 0.0248(8) 0.0172(7) 0.0174(7) -0.0040(6) -0.0054(6) -0.0070(6)
C39 0.0155(7) 0.0153(7) 0.0130(7) -0.0007(5) -0.0038(5) -0.0068(5)
C40 0.0135(7) 0.0143(7) 0.0168(7) -0.0006(5) -0.0052(5) -0.0053(5)
C41 0.0128(7) 0.0144(7) 0.0126(7) -0.0007(5) -0.0032(5) -0.0035(5)
C42 0.0111(6) 0.0137(6) 0.0164(7) -0.0023(5) -0.0041(5) -0.0025(5)

loop_
_atom_type_symbol
_atom_type_description
_atom_type_scat_dispersion_real
_atom_type_scat_dispersion_imag
_atom_type_scat_source
C C 0.0033 0.0016 'International Tables Vol C Tables 4.2.6.8 and 6.1.1.4'
H H 0.0000 0.0000 'International Tables Vol C Tables 4.2.6.8 and 6.1.1.4'
N N 0.0061 0.0033 'International Tables Vol C Tables 4.2.6.8 and 6.1.1.4'
O O 0.0106 0.0060 'International Tables Vol C Tables 4.2.6.8 and 6.1.1.4'
Ru Ru -1.2594 0.8363 'International Tables Vol C Tables 4.2.6.8 and 6.1.1.4'

loop_
_geom_angle_atom_site_label_1
_geom_angle_atom_site_label_2
_geom_angle_atom_site_label_3
_geom_angle
C1 Ru1 Ru2 95.32(5)
C1 Ru1 C2 91.41(7)
C1 Ru1 Ru3 152.26(5)
C1 Ru1 C3 96.51(7)
C1 Ru1 C20 94.76(6)
C1 Ru1 H 88.6(7)
C1 Ru1 HC 173.6(7)
Ru2 Ru1 Ru3 58.003(6)
Ru2 Ru1 H 38.5(7)
Ru2 Ru1 HC 91.0(7)
C2 Ru1 Ru2 142.60(5)
C2 Ru1 Ru3 105.45(5)
C2 Ru1 C3 97.30(7)
C2 Ru1 C20 93.72(6)
C2 Ru1 H 178.9(7)
C2 Ru1 HC 83.3(7)
Ru3 Ru1 H 75.0(7)
Ru3 Ru1 HC 33.8(7)
C3 Ru1 Ru2 118.29(5)
C3 Ru1 Ru3 102.83(5)
C3 Ru1 C20 164.00(7)
C3 Ru1 H 81.6(7)
C3 Ru1 HC 80.8(7)
C20 Ru1 Ru2 49.11(4)
C20 Ru1 Ru3 62.86(4)
C20 Ru1 H 87.4(7)
C20 Ru1 HC 89.1(7)
H Ru1 HC 96.7(10)
C18 N1 Ru4 105.22(9)
C21 N1 Ru4 134.09(11)
C21 N1 C18 119.57(13)
O1 C1 Ru1 178.90(17)
Ru1 Ru2 H 37.0(7)
Ru3 Ru2 Ru1 63.453(5)
Ru3 Ru2 H 78.6(7)
C4 Ru2 Ru1 101.69(5)
C4 Ru2 Ru3 163.62(5)
C4 Ru2 C6 95.17(7)
C4 Ru2 C20 99.39(7)
C4 Ru2 H 93.5(7)
C5 Ru2 Ru1 140.68(5)
C5 Ru2 Ru3 92.83(5)
C5 Ru2 C4 95.58(7)
C5 Ru2 C6 93.42(7)
C5 Ru2 C20 92.92(6)
C5 Ru2 H 170.8(7)
C6 Ru2 Ru1 119.47(5)
C6 Ru2 Ru3 98.34(5)
C6 Ru2 C20 163.47(6)
C6 Ru2 H 84.8(7)
C20 Ru2 Ru1 49.74(4)
C20 Ru2 Ru3 66.10(4)
C20 Ru2 H 86.6(7)
C19 N2 Ru3 137.41(11)
C19 N2 C20 122.59(13)
C20 N2 Ru3 99.72(9)
O2 C2 Ru1 178.29(14)
Ru1 Ru3 HC 32.9(7)
Ru2 Ru3 Ru1 58.544(6)
Ru2 Ru3 HC 90.7(7)
N2 Ru3 Ru1 70.07(3)
N2 Ru3 Ru2 70.88(4)
N2 Ru3 HC 85.8(7)
C7 Ru3 Ru1 115.21(5)
C7 Ru3 Ru2 170.13(5)
C7 Ru3 N2 100.11(6)
C7 Ru3 HC 84.5(7)
C8 Ru3 Ru1 94.95(5)
C8 Ru3 Ru2 93.80(5)
C8 Ru3 N2 162.49(6)
C8 Ru3 C7 94.43(7)
C8 Ru3 C9 94.76(7)
C8 Ru3 HC 85.9(7)
C9 Ru3 Ru1 147.44(5)
C9 Ru3 Ru2 89.84(5)
C9 Ru3 N2 93.68(6)
C9 Ru3 C7 94.90(7)
C9 Ru3 HC 179.1(7)
O3 C3 Ru1 175.14(16)
N1 Ru4 Ru5 72.10(3)
C10 Ru4 N1 91.98(6)
C10 Ru4 Ru5 105.01(5)
C10 Ru4 C16 158.19(7)
C11 Ru4 N1 167.35(6)
C11 Ru4 Ru5 95.70(5)
C11 Ru4 C10 94.51(7)
C11 Ru4 C12 92.46(7)
C11 Ru4 C16 90.06(7)
C12 Ru4 N1 97.59(6)
C12 Ru4 Ru5 156.28(6)
C12 Ru4 C10 96.48(8)
C12 Ru4 C16 104.63(7)
C16 Ru4 N1 80.01(6)
C16 Ru4 Ru5 53.25(5)
O4 C4 Ru2 178.28(18)
C13 Ru5 Ru4 83.82(5)
C13 Ru5 C14 93.92(8)
C13 Ru5 C15 101.10(8)
C13 Ru5 C16 131.48(7)
C13 Ru5 C17 136.83(7)
C13 Ru5 C18 99.97(6)
C14 Ru5 Ru4 97.15(5)
C14 Ru5 C15 94.60(8)
C14 Ru5 C16 94.67(7)
C14 Ru5 C17 123.28(7)
C14 Ru5 C18 159.25(7)
C15 Ru5 Ru4 166.93(6)
C15 Ru5 C16 125.58(7)
C15 Ru5 C17 97.16(7)
C15 Ru5 C18 97.73(7)
C16 Ru5 Ru4 47.73(4)
C17 Ru5 Ru4 71.55(4)
C17 Ru5 C16 36.68(6)
C17 Ru5 C18 38.54(6)
C18 Ru5 Ru4 69.37(4)
C18 Ru5 C16 64.58(6)
O5 C5 Ru2 179.41(16)
O6 C6 Ru2 177.30(15)
O7 C7 Ru3 174.73(16)
O8 C8 Ru3 175.10(16)
O9 C9 Ru3 176.24(15)
O10 C10 Ru4 176.59(16)
O11 C11 Ru4 177.44(15)
O12 C12 Ru4 177.78(19)
O13 C13 Ru5 179.70(17)
O14 C14 Ru5 177.07(17)
O15 C15 Ru5 177.35(19)
Ru4 C16 Ru5 79.01(5)
Ru4 C16 H16 123.2
Ru5 C16 H16 123.2
C17 C16 Ru4 113.44(11)
C17 C16 Ru5 69.65(9)
C17 C16 H16 123.2
Ru5 C17 H17 123.3
C16 C17 Ru5 73.67(9)
C16 C17 H17 123.3
C16 C17 C18 113.47(14)
C18 C17 Ru5 71.94(9)
C18 C17 H17 123.3
N1 C18 Ru5 102.80(9)
N1 C18 C17 113.46(13)
N1 C18 C19 116.29(13)
C17 C18 Ru5 69.52(9)
C19 C18 Ru5 122.22(11)
C19 C18 C17 122.78(14)
N2 C19 C18 122.67(14)
N2 C19 H19 118.7
C18 C19 H19 118.7
Ru2 C20 Ru1 81.15(5)
N2 C20 Ru1 108.89(10)
N2 C20 Ru2 105.10(9)
N2 C20 C21 113.38(12)
C21 C20 Ru1 120.32(10)
C21 C20 Ru2 123.40(11)
N1 C21 C20 125.35(14)
N1 C21 H21 117.3
C20 C21 H21 117.3
C40 N3 Ru8 136.76(10)
C40 N3 C41 122.81(12)
C41 N3 Ru8 100.37(9)
C39 N4 Ru10 104.80(9)
C42 N4 Ru10 134.54(10)
C42 N4 C39 119.54(12)
Ru7 Ru6 Ru8 57.878(5)
Ru7 Ru6 HA 38.1(7)
Ru7 Ru6 HB 92.1(7)
Ru8 Ru6 HA 73.8(7)
Ru8 Ru6 HB 34.9(7)
C22 Ru6 Ru7 119.02(5)
C22 Ru6 Ru8 104.25(5)
C22 Ru6 C41 165.21(6)
C22 Ru6 HA 82.2(7)
C22 Ru6 HB 82.1(7)
C23 Ru6 Ru7 93.36(5)
C23 Ru6 Ru8 150.75(5)
C23 Ru6 C22 94.13(7)
C23 Ru6 C24 94.49(7)
C23 Ru6 C41 95.35(6)
C23 Ru6 HA 86.7(7)
C23 Ru6 HB 174.4(7)
C24 Ru6 Ru7 142.14(5)
C24 Ru6 Ru8 105.31(5)
C24 Ru6 C22 97.26(7)
C24 Ru6 C41 93.30(6)
C24 Ru6 HA 178.8(7)
C24 Ru6 HB 81.9(7)
C41 Ru6 Ru7 49.07(4)
C41 Ru6 Ru8 62.75(4)
C41 Ru6 HA 87.0(7)
C41 Ru6 HB 89.1(7)
HA Ru6 HB 97.0(10)
Ru6 Ru7 HA 38.3(7)
Ru8 Ru7 Ru6 63.765(5)
Ru8 Ru7 HA 78.5(7)
C25 Ru7 Ru6 100.13(5)
C25 Ru7 Ru8 162.10(5)
C25 Ru7 C26 96.99(7)
C25 Ru7 C41 97.71(6)
C25 Ru7 HA 93.5(7)
C26 Ru7 Ru6 117.83(5)
C26 Ru7 Ru8 97.66(5)
C26 Ru7 C41 162.52(6)
C26 Ru7 HA 81.6(7)
C27 Ru7 Ru6 139.80(5)
C27 Ru7 Ru8 94.27(5)
C27 Ru7 C25 94.03(7)
C27 Ru7 C26 97.22(7)
C27 Ru7 C41 91.12(6)
C27 Ru7 HA 172.5(7)
C41 Ru7 Ru6 49.94(4)
C41 Ru7 Ru8 66.29(4)
C41 Ru7 HA 88.1(7)
N3 Ru8 Ru6 70.12(3)
N3 Ru8 Ru7 70.35(3)
N3 Ru8 HB 85.3(6)
Ru6 Ru8 HB 33.0(6)
Ru7 Ru8 Ru6 58.357(6)
Ru7 Ru8 HB 90.7(6)
C28 Ru8 N3 165.51(6)
C28 Ru8 Ru6 96.48(5)
C28 Ru8 Ru7 98.23(5)
C28 Ru8 C29 90.50(7)
C28 Ru8 C30 97.85(7)
C28 Ru8 HB 86.0(6)
C29 Ru8 N3 97.88(6)
C29 Ru8 Ru6 146.73(5)
C29 Ru8 Ru7 88.49(5)
C29 Ru8 C30 95.51(6)
C29 Ru8 HB 176.2(6)
C30 Ru8 N3 93.11(6)
C30 Ru8 Ru6 115.52(5)
C30 Ru8 Ru7 163.39(5)
C30 Ru8 HB 86.3(6)
C31 Ru9 Ru10 100.09(5)
C31 Ru9 C33 93.73(7)
C31 Ru9 C37 94.55(7)
C31 Ru9 C38 121.57(7)
C31 Ru9 C39 158.68(7)
C32 Ru9 Ru10 82.91(5)
C32 Ru9 C31 95.66(8)
C32 Ru9 C33 99.04(7)
C32 Ru9 C37 130.53(6)
C32 Ru9 C38 137.29(6)
C32 Ru9 C39 100.81(6)
C33 Ru9 Ru10 165.81(5)
C33 Ru9 C37 128.37(7)
C33 Ru9 C38 98.58(7)
C33 Ru9 C39 96.93(6)
C37 Ru9 Ru10 47.64(4)
C38 Ru9 Ru10 71.41(4)
C38 Ru9 C37 36.75(6)
C38 Ru9 C39 38.45(5)
C39 Ru9 Ru10 68.94(4)
C39 Ru9 C37 64.42(6)
N4 Ru10 Ru9 72.43(3)
C34 Ru10 N4 166.06(6)
C34 Ru10 Ru9 94.11(5)
C34 Ru10 C35 94.09(7)
C34 Ru10 C36 91.07(7)
C34 Ru10 C37 88.88(7)
C35 Ru10 N4 93.37(6)
C35 Ru10 Ru9 107.11(5)
C35 Ru10 C37 160.22(6)
C36 Ru10 N4 99.87(6)
C36 Ru10 Ru9 156.10(5)
C36 Ru10 C35 95.75(7)
C36 Ru10 C37 103.76(7)
C37 Ru10 N4 80.20(6)
C37 Ru10 Ru9 53.13(4)
O16 C22 Ru6 177.03(16)
O17 C23 Ru6 177.32(16)
O18 C24 Ru6 179.76(19)
O19 C25 Ru7 178.80(15)
O20 C26 Ru7 179.44(18)
O21 C27 Ru7 176.95(14)
O22 C28 Ru8 177.14(17)
O23 C29 Ru8 175.09(14)
O24 C30 Ru8 172.68(15)
O25 C31 Ru9 178.78(18)
O26 C32 Ru9 178.59(15)
O27 C33 Ru9 175.56(17)
O28 C34 Ru10 176.50(16)
O29 C35 Ru10 178.45(15)
O30 C36 Ru10 175.32(16)
Ru9 C37 H37 123.2
Ru10 C37 Ru9 79.23(5)
Ru10 C37 H37 123.2
C38 C37 Ru9 69.66(9)
C38 C37 Ru10 113.31(11)
C38 C37 H37 123.2
Ru9 C38 H38 123.4
C37 C38 Ru9 73.59(9)
C37 C38 H38 123.4
C37 C38 C39 113.18(13)
C39 C38 Ru9 72.15(8)
C39 C38 H38 123.4
N4 C39 Ru9 103.45(9)
N4 C39 C38 113.94(13)
N4 C39 C40 116.42(12)
C38 C39 Ru9 69.41(8)
C38 C39 C40 121.75(13)
C40 C39 Ru9 122.32(10)
N3 C40 C39 122.32(13)
N3 C40 H40 118.8
C39 C40 H40 118.8
N3 C41 Ru6 109.29(9)
N3 C41 Ru7 104.27(9)
N3 C41 C42 113.56(12)
Ru7 C41 Ru6 80.98(5)
C42 C41 Ru6 119.76(10)
C42 C41 Ru7 124.29(10)
N4 C42 C41 125.29(13)
N4 C42 H42 117.4
C41 C42 H42 117.4

loop_
_geom_bond_atom_site_label_1
_geom_bond_atom_site_label_2
_geom_bond_distance
Ru1 C1 1.9112(17)
Ru1 Ru2 2.7905(2)
Ru1 C2 1.9188(17)
Ru1 Ru3 2.9263(2)
Ru1 C3 1.9681(18)
Ru1 C20 2.1549(15)
Ru1 H 1.74(2)
Ru1 HC 1.73(2)
O1 C1 1.126(2)
N1 Ru4 2.1138(13)
N1 C18 1.4425(19)
N1 C21 1.2911(19)
Ru2 Ru3 2.7742(2)
Ru2 C4 1.9259(17)
Ru2 C5 1.8965(17)
Ru2 C6 1.9416(17)
Ru2 C20 2.1349(15)
Ru2 H 1.79(2)
N2 Ru3 2.0850(13)
N2 C19 1.284(2)
N2 C20 1.4454(19)
C2 O2 1.126(2)
O3 C3 1.127(2)
Ru3 C7 1.9604(17)
Ru3 C8 1.8993(17)
Ru3 C9 1.9071(16)
Ru3 HC 1.77(2)
Ru4 Ru5 2.7409(2)
Ru4 C10 1.9533(17)
Ru4 C11 1.8877(16)
Ru4 C12 1.9189(18)
Ru4 C16 2.0662(16)
C4 O4 1.132(2)
O5 C5 1.138(2)
Ru5 C13 1.9077(18)
Ru5 C14 1.9158(18)
Ru5 C15 1.9226(18)
Ru5 C16 2.2373(16)
Ru5 C17 2.1858(16)
Ru5 C18 2.2183(15)
O6 C6 1.130(2)
C7 O7 1.123(2)
C8 O8 1.133(2)
O9 C9 1.130(2)
C10 O10 1.128(2)
O11 C11 1.136(2)
O12 C12 1.128(2)
O13 C13 1.138(2)
O14 C14 1.132(2)
O15 C15 1.138(2)
C16 H16 1.0000
C16 C17 1.393(2)
C17 H17 1.0000
C17 C18 1.454(2)
C18 C19 1.448(2)
C19 H19 0.9500
C20 C21 1.453(2)
C21 H21 0.9500
N3 Ru8 2.0804(12)
N3 C40 1.2829(19)
N3 C41 1.4407(18)
N4 Ru10 2.1120(12)
N4 C39 1.4394(18)
N4 C42 1.2914(19)
Ru6 Ru7 2.7876(2)
Ru6 Ru8 2.9371(2)
Ru6 C22 1.9648(17)
Ru6 C23 1.9190(17)
Ru6 C24 1.9202(17)
Ru6 C41 2.1604(14)
Ru6 HA 1.78(2)
Ru6 HB 1.73(2)
Ru7 Ru8 2.7731(2)
Ru7 C25 1.9254(16)
Ru7 C26 1.9426(16)
Ru7 C27 1.9014(17)
Ru7 C41 2.1326(14)
Ru7 HA 1.77(2)
Ru8 C28 1.9067(17)
Ru8 C29 1.9070(16)
Ru8 C30 1.9477(16)
Ru8 HB 1.81(2)
Ru9 Ru10 2.7446(2)
Ru9 C31 1.9198(17)
Ru9 C32 1.9110(18)
Ru9 C33 1.9217(17)
Ru9 C37 2.2351(16)
Ru9 C38 2.1847(15)
Ru9 C39 2.2214(14)
Ru10 C34 1.8837(16)
Ru10 C35 1.9617(17)
Ru10 C36 1.9065(17)
Ru10 C37 2.0644(16)
O16 C22 1.124(2)
O17 C23 1.125(2)
O18 C24 1.126(2)
O19 C25 1.133(2)
O20 C26 1.129(2)
O21 C27 1.138(2)
O22 C28 1.133(2)
O23 C29 1.1306(19)
O24 C30 1.128(2)
O25 C31 1.134(2)
O26 C32 1.139(2)
O27 C33 1.136(2)
O28 C34 1.132(2)
O29 C35 1.131(2)
O30 C36 1.135(2)
C37 H37 1.0000
C37 C38 1.394(2)
C38 H38 1.0000
C38 C39 1.451(2)
C39 C40 1.452(2)
C40 H40 0.9500
C41 C42 1.452(2)
C42 H42 0.9500

loop_
_geom_torsion_atom_site_label_1
_geom_torsion_atom_site_label_2
_geom_torsion_atom_site_label_3
_geom_torsion_atom_site_label_4
_geom_torsion
Ru1 C20 C21 N1 -134.50(14)
N1 C18 C19 N2 -0.5(2)
Ru2 C20 C21 N1 125.59(14)
N2 C20 C21 N1 -3.1(2)
Ru3 N2 C19 C18 -175.39(11)
Ru3 N2 C20 Ru1 -43.85(9)
Ru3 N2 C20 Ru2 41.79(9)
Ru3 N2 C20 C21 179.34(10)
Ru4 N1 C18 Ru5 -31.53(9)
Ru4 N1 C18 C17 41.46(14)
Ru4 N1 C18 C19 -167.76(11)
Ru4 N1 C21 C20 166.06(11)
Ru4 C16 C17 Ru5 67.52(9)
Ru4 C16 C17 C18 6.16(18)
Ru5 C16 C17 C18 -61.36(12)
Ru5 C17 C18 N1 -95.49(12)
Ru5 C17 C18 C19 115.88(15)
Ru5 C18 C19 N2 -127.63(14)
C16 C17 C18 N1 -33.14(19)
C16 C17 C18 Ru5 62.36(12)
C16 C17 C18 C19 178.23(15)
C17 C18 C19 N2 147.30(16)
C18 N1 C21 C20 0.1(2)
C19 N2 C20 Ru1 141.22(13)
C19 N2 C20 Ru2 -133.14(13)
C19 N2 C20 C21 4.4(2)
C20 N2 C19 C18 -2.8(2)
C21 N1 C18 Ru5 138.07(12)
C21 N1 C18 C17 -148.94(14)
C21 N1 C18 C19 1.8(2)
N3 C41 C42 N4 1.8(2)
N4 C39 C40 N3 0.0(2)
Ru6 C41 C42 N4 133.44(13)
Ru7 C41 C42 N4 -126.70(14)
Ru8 N3 C40 C39 178.71(11)
Ru8 N3 C41 Ru6 42.89(9)
Ru8 N3 C41 Ru7 -42.38(8)
Ru8 N3 C41 C42 179.46(10)
Ru9 C37 C38 C39 61.72(12)
Ru9 C38 C39 N4 96.03(11)
Ru9 C38 C39 C40 -116.05(14)
Ru9 C39 C40 N3 128.48(13)
Ru10 N4 C39 Ru9 31.39(9)
Ru10 N4 C39 C38 -41.78(14)
Ru10 N4 C39 C40 168.50(10)
Ru10 N4 C42 C41 -165.74(11)
Ru10 C37 C38 Ru9 -67.87(8)
Ru10 C37 C38 C39 -6.15(17)
C37 C38 C39 N4 33.46(19)
C37 C38 C39 Ru9 -62.56(12)
C37 C38 C39 C40 -178.61(14)
C38 C39 C40 N3 -147.14(15)
C39 N4 C42 C41 0.1(2)
C40 N3 C41 Ru6 -139.41(12)
C40 N3 C41 Ru7 135.31(12)
C40 N3 C41 C42 -2.8(2)
C41 N3 C40 C39 2.0(2)
C42 N4 C39 Ru9 -138.19(11)
C42 N4 C39 C38 148.65(14)
C42 N4 C39 C40 -1.1(2)
